data_2207492
loop_
_publ_author_name
'Lin-Hai Jing'
'Da-Bin Qin'
'Huan-Xia Zhang'
'Shao-Jin Gu'
'Zhi-Hua Mao'

_publ_section_title
;
 3,3'-(1,4-Naphthalenedimethylene)bis(1-methylimidazolium) diiodide
 monohydrate
;
_journal_coeditor_code CI6689
_journal_issue 12
_journal_name_full 'Acta Crystallographica Section E'
_journal_page_first o3992
_journal_page_last o3993
_journal_paper_doi 10.1107/S1600536805035518
_journal_volume 61
_journal_year 2005
_chemical_formula_iupac 'C20 H22 N4 2+, 2I -, H2 O'
_chemical_formula_moiety 'C20 H22 N4 2+, 2I -, H2 O'
_chemical_formula_sum 'C20 H24 I2 N4 O'
_chemical_formula_weight 590.23
_chemical_name_systematic
;3,3'-(1,4-Naphthalenedimethylene)bis(1-methylimidazolium) diiodide
 monohydrate
;
_space_group_IT_number 2
_symmetry_cell_setting triclinic
_symmetry_space_group_name_Hall '-P 1'
_symmetry_space_group_name_H-M 'P -1'
_atom_sites_solution_hydrogens geom
_atom_sites_solution_primary direct
_atom_sites_solution_secondary difmap
_audit_creation_method SHELXL-97
_cell_angle_alpha 102.97(3)
_cell_angle_beta 103.66(3)
_cell_angle_gamma 98.24(3)
_cell_formula_units_Z 2
_cell_length_a 8.563(3)
_cell_length_b 9.572(3)
_cell_length_c 14.684(6)
_cell_measurement_reflns_used 18
_cell_measurement_temperature 292(2)
_cell_measurement_theta_max 7.35
_cell_measurement_theta_min 4.42
_cell_volume 1114.9(7)
_computing_cell_refinement DIFRAC
_computing_data_collection 'DIFRAC (Gabe & White, 1993)'
_computing_data_reduction 'NRCVAX (Gabe <i>et al.</i>,  1989)'
_computing_molecular_graphics 'ORTEP-3 for Windows (Farrugia,1997)'
_computing_publication_material SHELXL97
_computing_structure_refinement 'SHELXL97 (Sheldrick, 1997)'
_computing_structure_solution 'SHELXS97 (Sheldrick, 1997)'
_diffrn_ambient_temperature 292(2)
_diffrn_measured_fraction_theta_full 0.993
_diffrn_measured_fraction_theta_max 0.993
_diffrn_measurement_device_type 'Enraf--Nonius CAD-4'
_diffrn_measurement_method \w/2\q
_diffrn_radiation_monochromator graphite
_diffrn_radiation_source 'fine-focus sealed tube'
_diffrn_radiation_type MoK\a
_diffrn_radiation_wavelength 0.71073
_diffrn_reflns_av_R_equivalents 0.0164
_diffrn_reflns_av_sigmaI/netI 0.0335
_diffrn_reflns_limit_h_max 9
_diffrn_reflns_limit_h_min -10
_diffrn_reflns_limit_k_max 11
_diffrn_reflns_limit_k_min -2
_diffrn_reflns_limit_l_max 17
_diffrn_reflns_limit_l_min -17
_diffrn_reflns_number 3927
_diffrn_reflns_theta_full 24.99
_diffrn_reflns_theta_max 24.99
_diffrn_reflns_theta_min 1.48
_diffrn_standards_decay_% 2.061
_diffrn_standards_interval_count 300
_diffrn_standards_number 3
_exptl_absorpt_coefficient_mu 2.837
_exptl_absorpt_correction_T_max 0.797
_exptl_absorpt_correction_T_min 0.583
_exptl_absorpt_correction_type psi-scan
_exptl_absorpt_process_details '(North <i>et al.</i>,  1968)'
_exptl_crystal_colour yellow
_exptl_crystal_density_diffrn 1.758
_exptl_crystal_density_method 'not measured'
_exptl_crystal_description Block
_exptl_crystal_F_000 572
_exptl_crystal_size_max 0.25
_exptl_crystal_size_mid 0.15
_exptl_crystal_size_min 0.08
_refine_diff_density_max 0.477
_refine_diff_density_min -0.512
_refine_ls_extinction_method none
_refine_ls_goodness_of_fit_ref 0.999
_refine_ls_hydrogen_treatment constr
_refine_ls_matrix_type full
_refine_ls_number_parameters 254
_refine_ls_number_reflns 3900
_refine_ls_number_restraints 3
_refine_ls_restrained_S_all 0.999
_refine_ls_R_factor_all 0.0553
_refine_ls_R_factor_gt 0.0315
_refine_ls_shift/su_max 0.001
_refine_ls_shift/su_mean 0.000
_refine_ls_structure_factor_coef Fsqd
_refine_ls_weighting_details 'calc w = 1/[\s^2^(Fo^2^)+(0.05P)^2^] where P = (Fo^2^+2Fc^2^)/3'
_refine_ls_weighting_scheme calc
_refine_ls_wR_factor_gt 0.0769
_refine_ls_wR_factor_ref 0.0834
_reflns_number_gt 2850
_reflns_number_total 3900
_reflns_threshold_expression I>2\s(I)
_cod_data_source_file ci6689.cif
_cod_data_source_block I
_cod_depositor_comments
;
The following automatic conversions were performed:
'_symmetry_cell_setting' value 'Triclinic' changed to 'triclinic'
according to '/home/saulius/struct/CIF-dictionaries/cif_core.dic'
dictionary named 'cif_core.dic' version 2.4.1 from 2010-06-29.

Automatic conversion script
Id: cif_fix_enum 1527 2010-12-29 10:47:43Z saulius 

The following automatic conversions were performed:

'_symmetry_cell_setting' value 'Triclinic' changed to 'triclinic'
according to /home/saulius/struct/CIF-dictionaries/cif_core.dic
dictionary named 'cif_core.dic' version 2.4.1 from 2010-06-29.

Automatic conversion script
Id: cif_fix_values 1715 2011-07-08 13:25:40Z adriana 
;
_cod_database_code 2207492

loop_
_symmetry_equiv_pos_as_xyz
'x, y, z'
'-x, -y, -z'

loop_
_atom_site_label
_atom_site_fract_x
_atom_site_fract_y
_atom_site_fract_z
_atom_site_U_iso_or_equiv
_atom_site_adp_type
_atom_site_calc_flag
_atom_site_refinement_flags
_atom_site_occupancy
_atom_site_type_symbol
N1 0.4114(4) 0.7267(4) 0.2456(3) 0.0378(8) Uani d . 1 N
N2 0.3266(4) 0.6030(4) 0.3368(2) 0.0383(8) Uani d . 1 N
N3 0.0560(4) 0.8516(4) -0.2294(2) 0.0346(8) Uani d . 1 N
N4 0.1375(4) 0.8710(4) -0.3542(3) 0.0396(9) Uani d . 1 N
C1 0.3350(5) 0.8589(4) 0.1186(3) 0.0343(9) Uani d . 1 C
C2 0.2037(5) 0.7473(5) 0.0667(3) 0.0410(10) Uani d . 1 C
H2 0.1875 0.6628 0.0876 0.049 Uiso calc R 1 H
C3 0.0922(6) 0.7582(5) -0.0181(3) 0.0435(11) Uani d . 1 C
H3 0.0037 0.6807 -0.0515 0.052 Uiso calc R 1 H
C4 0.1106(5) 0.8793(5) -0.0524(3) 0.0379(10) Uani d . 1 C
C5 0.2700(5) 1.1302(4) -0.0287(3) 0.0385(10) Uani d . 1 C
H5 0.1974 1.1386 -0.0844 0.046 Uiso calc R 1 H
C6 0.3968(6) 1.2436(5) 0.0226(3) 0.0441(11) Uani d . 1 C
H6 0.4095 1.3283 0.0017 0.053 Uiso calc R 1 H
C7 0.5086(5) 1.2350(4) 0.1064(3) 0.0426(11) Uani d . 1 C
H7 0.5958 1.3131 0.1409 0.051 Uiso calc R 1 H
C8 0.4886(5) 1.1103(4) 0.1373(3) 0.0366(9) Uani d . 1 C
H8 0.5623 1.1055 0.1937 0.044 Uiso calc R 1 H
C9 0.3585(5) 0.9889(4) 0.0855(3) 0.0325(9) Uani d . 1 C
C10 0.2452(5) 0.9993(4) 0.0003(3) 0.0331(9) Uani d . 1 C
C11 0.4573(5) 0.8514(4) 0.2083(3) 0.0389(10) Uani d . 1 C
H11A 0.5619 0.8471 0.1942 0.047 Uiso calc R 1 H
H11B 0.4729 0.9410 0.2590 0.047 Uiso calc R 1 H
C12 0.3467(5) 0.7321(4) 0.3195(3) 0.0397(10) Uani d . 1 C
H12 0.3197 0.8149 0.3539 0.048 Uiso calc R 1 H
C13 0.3805(6) 0.5097(5) 0.2723(4) 0.0503(12) Uani d . 1 C
H13 0.3803 0.4114 0.2685 0.060 Uiso calc R 1 H
C14 0.4341(7) 0.5857(5) 0.2149(4) 0.0563(13) Uani d . 1 C
H14 0.4780 0.5500 0.1643 0.068 Uiso calc R 1 H
C15 0.2605(7) 0.5651(5) 0.4142(3) 0.0538(13) Uani d . 1 C
H15A 0.1590 0.5975 0.4122 0.081 Uiso calc R 1 H
H15B 0.3381 0.6122 0.4764 0.081 Uiso calc R 1 H
H15C 0.2413 0.4608 0.4046 0.081 Uiso calc R 1 H
C16 -0.0105(5) 0.8845(5) -0.1442(3) 0.0447(11) Uani d . 1 C
H16A -0.1113 0.8138 -0.1562 0.054 Uiso calc R 1 H
H16B -0.0365 0.9811 -0.1356 0.054 Uiso calc R 1 H
C17 0.0822(5) 0.9400(5) -0.2834(3) 0.0378(10) Uani d . 1 C
H17 0.0648 1.0353 -0.2735 0.045 Uiso calc R 1 H
C18 0.1421(6) 0.7319(5) -0.3460(3) 0.0483(12) Uani d . 1 C
H18 0.1736 0.6590 -0.3870 0.058 Uiso calc R 1 H
C19 0.0927(5) 0.7207(4) -0.2677(3) 0.0412(10) Uani d . 1 C
H19 0.0848 0.6387 -0.2437 0.049 Uiso calc R 1 H
C20 0.1792(7) 0.9319(6) -0.4308(4) 0.0590(14) Uani d . 1 C
H20A 0.1790 1.0348 -0.4155 0.089 Uiso calc R 1 H
H20B 0.0996 0.8831 -0.4920 0.089 Uiso calc R 1 H
H20C 0.2863 0.9177 -0.4349 0.089 Uiso calc R 1 H
O1W 0.8353(9) 0.6125(7) 0.4395(4) 0.115(2) Uani d D 1 O
H1W 0.825(8) 0.619(8) 0.382(2) 0.10(2) Uiso d D 1 H
H2W 0.763(10) 0.651(12) 0.460(5) 0.22(6) Uiso d D 1 H
I1 0.65018(4) 0.84812(3) 0.59621(2) 0.05244(12) Uani d . 1 I
I2 0.88424(4) 0.64775(4) 0.20982(3) 0.05905(13) Uani d . 1 I

loop_
_atom_site_aniso_label
_atom_site_aniso_U_11
_atom_site_aniso_U_22
_atom_site_aniso_U_33
_atom_site_aniso_U_12
_atom_site_aniso_U_13
_atom_site_aniso_U_23
N1 0.044(2) 0.037(2) 0.037(2) 0.0122(16) 0.0147(17) 0.0144(15)
N2 0.043(2) 0.0349(19) 0.036(2) 0.0050(16) 0.0079(17) 0.0144(16)
N3 0.0349(19) 0.0348(18) 0.0307(18) 0.0086(15) 0.0034(15) 0.0071(14)
N4 0.045(2) 0.044(2) 0.035(2) 0.0129(17) 0.0108(17) 0.0176(16)
C1 0.038(2) 0.038(2) 0.032(2) 0.0093(18) 0.0156(19) 0.0096(17)
C2 0.044(3) 0.039(2) 0.043(3) 0.005(2) 0.013(2) 0.017(2)
C3 0.040(3) 0.045(3) 0.042(3) -0.003(2) 0.013(2) 0.011(2)
C4 0.035(2) 0.044(2) 0.038(2) 0.0119(19) 0.015(2) 0.0115(19)
C5 0.047(3) 0.039(2) 0.036(2) 0.016(2) 0.017(2) 0.0123(19)
C6 0.059(3) 0.033(2) 0.051(3) 0.016(2) 0.025(2) 0.020(2)
C7 0.042(3) 0.032(2) 0.050(3) 0.0036(19) 0.013(2) 0.0056(19)
C8 0.039(2) 0.037(2) 0.035(2) 0.0110(18) 0.0113(19) 0.0090(18)
C9 0.034(2) 0.036(2) 0.033(2) 0.0119(17) 0.0155(19) 0.0102(17)
C10 0.031(2) 0.037(2) 0.035(2) 0.0136(17) 0.0151(19) 0.0093(17)
C11 0.040(3) 0.037(2) 0.043(2) 0.0078(19) 0.014(2) 0.0163(19)
C12 0.049(3) 0.033(2) 0.038(2) 0.0104(19) 0.012(2) 0.0090(18)
C13 0.063(3) 0.034(2) 0.060(3) 0.018(2) 0.022(3) 0.015(2)
C14 0.073(4) 0.049(3) 0.063(3) 0.025(3) 0.036(3) 0.021(2)
C15 0.070(4) 0.049(3) 0.044(3) 0.003(2) 0.022(3) 0.015(2)
C16 0.031(2) 0.060(3) 0.041(3) 0.009(2) 0.009(2) 0.009(2)
C17 0.037(2) 0.036(2) 0.042(2) 0.0131(18) 0.009(2) 0.0109(19)
C18 0.060(3) 0.042(3) 0.041(3) 0.019(2) 0.008(2) 0.009(2)
C19 0.049(3) 0.034(2) 0.043(3) 0.0134(19) 0.010(2) 0.0147(19)
C20 0.064(3) 0.076(4) 0.052(3) 0.023(3) 0.020(3) 0.035(3)
O1W 0.186(6) 0.124(4) 0.078(4) 0.089(4) 0.064(4) 0.047(3)
I1 0.0520(2) 0.04436(19) 0.0577(2) 0.01444(15) 0.01046(16) 0.00959(15)
I2 0.0690(3) 0.0455(2) 0.0787(3) 0.02012(16) 0.0281(2) 0.03534(17)

loop_
_atom_type_symbol
_atom_type_description
_atom_type_scat_dispersion_real
_atom_type_scat_dispersion_imag
_atom_type_scat_source
C C 0.0033 0.0016 'International Tables Vol C Tables 4.2.6.8 and 6.1.1.4'
H H 0.0000 0.0000 'International Tables Vol C Tables 4.2.6.8 and 6.1.1.4'
I I -0.4742 1.8119 'International Tables Vol C Tables 4.2.6.8 and 6.1.1.4'
N N 0.0061 0.0033 'International Tables Vol C Tables 4.2.6.8 and 6.1.1.4'
O O 0.0106 0.0060 'International Tables Vol C Tables 4.2.6.8 and 6.1.1.4'

loop_
_geom_angle_atom_site_label_1
_geom_angle_atom_site_label_2
_geom_angle_atom_site_label_3
_geom_angle
_geom_angle_publ_flag
C12 N1 C14 107.5(4) ?
C12 N1 C11 125.1(4) ?
C14 N1 C11 127.3(4) ?
C12 N2 C13 108.4(4) ?
C12 N2 C15 126.2(4) ?
C13 N2 C15 125.4(4) ?
C17 N3 C19 108.5(4) ?
C17 N3 C16 126.1(4) ?
C19 N3 C16 125.4(4) ?
C17 N4 C18 108.3(4) ?
C17 N4 C20 125.5(4) ?
C18 N4 C20 126.1(4) ?
C2 C1 C9 118.9(4) ?
C2 C1 C11 122.9(4) ?
C9 C1 C11 118.2(4) ?
C1 C2 C3 121.1(4) ?
C1 C2 H2 119.5 ?
C3 C2 H2 119.5 ?
C4 C3 C2 122.0(4) ?
C4 C3 H3 119.0 ?
C2 C3 H3 119.0 ?
C3 C4 C10 118.8(4) ?
C3 C4 C16 119.9(4) ?
C10 C4 C16 121.3(4) ?
C6 C5 C10 121.7(4) ?
C6 C5 H5 119.2 ?
C10 C5 H5 119.2 ?
C5 C6 C7 120.8(4) ?
C5 C6 H6 119.6 ?
C7 C6 H6 119.6 ?
C8 C7 C6 119.4(4) ?
C8 C7 H7 120.3 ?
C6 C7 H7 120.3 ?
C7 C8 C9 121.6(4) ?
C7 C8 H8 119.2 ?
C9 C8 H8 119.2 ?
C8 C9 C10 118.4(4) ?
C8 C9 C1 121.9(4) ?
C10 C9 C1 119.7(4) ?
C5 C10 C9 118.1(4) ?
C5 C10 C4 122.3(4) ?
C9 C10 C4 119.6(4) ?
N1 C11 C1 114.7(3) y
N1 C11 H11A 108.6 ?
C1 C11 H11A 108.6 ?
N1 C11 H11B 108.6 ?
C1 C11 H11B 108.6 ?
H11A C11 H11B 107.6 ?
N2 C12 N1 109.7(4) ?
N2 C12 H12 125.1 ?
N1 C12 H12 125.1 ?
C14 C13 N2 107.6(4) ?
C14 C13 H13 126.2 ?
N2 C13 H13 126.2 ?
C13 C14 N1 106.9(4) ?
C13 C14 H14 126.6 ?
N1 C14 H14 126.6 ?
N2 C15 H15A 109.5 ?
N2 C15 H15B 109.5 ?
H15A C15 H15B 109.5 ?
N2 C15 H15C 109.5 ?
H15A C15 H15C 109.5 ?
H15B C15 H15C 109.5 ?
N3 C16 C4 111.6(3) y
N3 C16 H16A 109.3 ?
C4 C16 H16A 109.3 ?
N3 C16 H16B 109.3 ?
C4 C16 H16B 109.3 ?
H16A C16 H16B 108.0 ?
N3 C17 N4 108.7(4) ?
N3 C17 H17 125.6 ?
N4 C17 H17 125.6 ?
C19 C18 N4 106.9(4) ?
C19 C18 H18 126.5 ?
N4 C18 H18 126.5 ?
C18 C19 N3 107.5(4) ?
C18 C19 H19 126.2 ?
N3 C19 H19 126.2 ?
N4 C20 H20A 109.5 ?
N4 C20 H20B 109.5 ?
H20A C20 H20B 109.5 ?
N4 C20 H20C 109.5 ?
H20A C20 H20C 109.5 ?
H20B C20 H20C 109.5 ?
H1W O1W H2W 107(3) ?

loop_
_geom_bond_atom_site_label_1
_geom_bond_atom_site_label_2
_geom_bond_distance
_geom_bond_publ_flag
N1 C12 1.324(5) y
N1 C14 1.381(6) y
N1 C11 1.462(5) y
N2 C12 1.313(5) y
N2 C13 1.361(6) y
N2 C15 1.475(5) y
N3 C17 1.314(5) y
N3 C19 1.366(5) y
N3 C16 1.483(5) y
N4 C17 1.325(5) y
N4 C18 1.370(5) y
N4 C20 1.468(6) y
C1 C2 1.368(6) ?
C1 C9 1.439(5) ?
C1 C11 1.501(6) ?
C2 C3 1.413(6) ?
C2 H2 0.93 ?
C3 C4 1.368(6) ?
C3 H3 0.93 ?
C4 C10 1.431(6) ?
C4 C16 1.510(6) y
C5 C6 1.354(6) ?
C5 C10 1.415(5) ?
C5 H5 0.93 ?
C6 C7 1.396(6) ?
C6 H6 0.93 ?
C7 C8 1.371(6) ?
C7 H7 0.93 ?
C8 C9 1.415(6) ?
C8 H8 0.93 ?
C9 C10 1.424(6) ?
C11 H11A 0.97 ?
C11 H11B 0.97 ?
C12 H12 0.93 ?
C13 C14 1.345(7) ?
C13 H13 0.93 ?
C14 H14 0.93 ?
C15 H15A 0.96 ?
C15 H15B 0.96 ?
C15 H15C 0.96 ?
C16 H16A 0.97 ?
C16 H16B 0.97 ?
C17 H17 0.93 ?
C18 C19 1.335(6) ?
C18 H18 0.93 ?
C19 H19 0.93 ?
C20 H20A 0.96 ?
C20 H20B 0.96 ?
C20 H20C 0.96 ?
O1W H1W 0.85(4) ?
O1W H2W 0.85(9) ?

loop_
_geom_hbond_atom_site_label_D
_geom_hbond_atom_site_label_H
_geom_hbond_atom_site_label_A
_geom_hbond_site_symmetry_A
_geom_hbond_distance_DH
_geom_hbond_distance_HA
_geom_hbond_distance_DA
_geom_hbond_angle_DHA
O1W H1W I2 . 0.85(4) 2.76(4) 3.578(6) 164(6)
O1W H2W I1 . 0.85(9) 2.87(9) 3.649(7) 154(6)
C17 H17 I2 2_675 0.93 2.90 3.799(5) 162
C18 H18 O1W 2_665 0.93 2.52 3.327(8) 145
C19 H19 I2 2_665 0.93 2.93 3.830(4) 163

loop_
_geom_torsion_atom_site_label_1
_geom_torsion_atom_site_label_2
_geom_torsion_atom_site_label_3
_geom_torsion_atom_site_label_4
_geom_torsion
C9 C1 C2 C3 0.0(6)
C11 C1 C2 C3 -179.3(4)
C1 C2 C3 C4 0.4(7)
C2 C3 C4 C10 -1.1(7)
C2 C3 C4 C16 179.0(4)
C10 C5 C6 C7 0.2(6)
C5 C6 C7 C8 -0.5(7)
C6 C7 C8 C9 1.0(6)
C7 C8 C9 C10 -1.1(6)
C7 C8 C9 C1 -178.8(4)
C2 C1 C9 C8 178.0(4)
C11 C1 C9 C8 -2.6(6)
C2 C1 C9 C10 0.3(6)
C11 C1 C9 C10 179.7(4)
C6 C5 C10 C9 -0.3(6)
C6 C5 C10 C4 179.1(4)
C8 C9 C10 C5 0.7(5)
C1 C9 C10 C5 178.5(4)
C8 C9 C10 C4 -178.8(4)
C1 C9 C10 C4 -1.0(6)
C3 C4 C10 C5 -178.1(4)
C16 C4 C10 C5 1.8(6)
C3 C4 C10 C9 1.4(6)
C16 C4 C10 C9 -178.8(4)
C12 N1 C11 C1 -100.2(5)
C14 N1 C11 C1 83.5(6)
C2 C1 C11 N1 -9.7(6)
C9 C1 C11 N1 170.9(4)
C13 N2 C12 N1 0.2(5)
C15 N2 C12 N1 179.0(4)
C14 N1 C12 N2 -0.3(5)
C11 N1 C12 N2 -177.3(4)
C12 N2 C13 C14 0.0(6)
C15 N2 C13 C14 -178.8(4)
N2 C13 C14 N1 -0.2(6)
C12 N1 C14 C13 0.3(6)
C11 N1 C14 C13 177.2(4)
C17 N3 C16 C4 -118.7(5)
C19 N3 C16 C4 64.8(5)
C3 C4 C16 N3 -100.6(5)
C10 C4 C16 N3 79.6(5)
C19 N3 C17 N4 -1.1(5)
C16 N3 C17 N4 -178.2(4)
C18 N4 C17 N3 1.7(5)
C20 N4 C17 N3 179.1(4)
C17 N4 C18 C19 -1.6(5)
C20 N4 C18 C19 -179.0(4)
N4 C18 C19 N3 0.9(5)
C17 N3 C19 C18 0.2(5)
C16 N3 C19 C18 177.2(4)

loop_
_cod_related_entry_id
_cod_related_entry_database
_cod_related_entry_code
1 ChemSpider 21126926
